data_4315016
loop_
_publ_author_name
'You-Wen Lin'
'Bo-Ren Jian'
'Sin-Chiang Huang'
'Chin-Her Huang'
'Kuei-Fang Hsu'

_publ_section_title
;
 Synthesis and Characterization of Three Ytterbium Coordination Polymers
 Featuring Various Cationic Species and a Luminescence Study of a Terbium
 Analogue With Open Channels
;
_journal_name_full 'Inorganic Chemistry'
_journal_page_first 2316
_journal_page_last 2324
_journal_paper_doi 10.1021/ic9021992
_journal_volume 49
_journal_year 2010
_chemical_formula_moiety Na[Yb(OBA)2].0.4DMF.1.5H2O
_chemical_formula_sum 'C14 H8 Na0.5 O5 Yb0.5'
_chemical_formula_weight 354.22
_space_group_IT_number 36
_symmetry_cell_setting orthorhombic
_symmetry_space_group_name_Hall 'C 2c -2'
_symmetry_space_group_name_H-M 'C m c 21'
_atom_sites_solution_hydrogens geom
_atom_sites_solution_primary direct
_atom_sites_solution_secondary difmap
_audit_creation_method SHELXL-97
_cell_angle_alpha 90.00
_cell_angle_beta 90.00
_cell_angle_gamma 90.00
_cell_formula_units_Z 8
_cell_length_a 26.6753(16)
_cell_length_b 15.5727(16)
_cell_length_c 7.1782(5)
_cell_measurement_reflns_used 5684
_cell_measurement_temperature 220(2)
_cell_measurement_theta_max 28.31
_cell_measurement_theta_min 2.62
_cell_volume 2981.9(4)
_computing_cell_refinement 'Bruker SMART APEX II'
_computing_data_collection 'Bruker SMART APEX II'
_computing_data_reduction 'Bruker SMART APEX II'
_computing_structure_refinement 'SHELXL-97 (Sheldrick, 1997)'
_computing_structure_solution 'SHELXS-97 (Sheldrick, 1990)'
_diffrn_ambient_temperature 220(2)
_diffrn_measured_fraction_theta_full 0.978
_diffrn_measured_fraction_theta_max 0.978
_diffrn_measurement_device_type 'CCD area detector'
_diffrn_measurement_method 'phi and omega scans'
_diffrn_radiation_monochromator graphite
_diffrn_radiation_source 'fine-focus sealed tube'
_diffrn_radiation_type MoK\a
_diffrn_radiation_wavelength 0.71073
_diffrn_reflns_av_R_equivalents 0.0599
_diffrn_reflns_av_sigmaI/netI 0.0663
_diffrn_reflns_limit_h_max 31
_diffrn_reflns_limit_h_min -35
_diffrn_reflns_limit_k_max 20
_diffrn_reflns_limit_k_min -19
_diffrn_reflns_limit_l_max 9
_diffrn_reflns_limit_l_min -9
_diffrn_reflns_number 11136
_diffrn_reflns_theta_full 28.22
_diffrn_reflns_theta_max 28.22
_diffrn_reflns_theta_min 2.62
_exptl_absorpt_coefficient_mu 3.202
_exptl_absorpt_correction_T_max 0.7457
_exptl_absorpt_correction_T_min 0.6672
_exptl_absorpt_correction_type multi-scan
_exptl_absorpt_process_details SADABS
_exptl_crystal_colour colorless
_exptl_crystal_density_diffrn 1.578
_exptl_crystal_density_method 'not measured'
_exptl_crystal_description needle
_exptl_crystal_F_000 1380
_exptl_crystal_size_max 0.55
_exptl_crystal_size_mid 0.1
_exptl_crystal_size_min 0.08
_refine_diff_density_max 1.760
_refine_diff_density_min -1.144
_refine_diff_density_rms 0.228
_refine_ls_abs_structure_details 'Flack H D (1983), Acta Cryst. A39, 876-881'
_refine_ls_abs_structure_Flack 0.45(3)
_refine_ls_goodness_of_fit_ref 1.115
_refine_ls_hydrogen_treatment noref
_refine_ls_matrix_type full
_refine_ls_number_parameters 179
_refine_ls_number_reflns 3569
_refine_ls_number_restraints 11
_refine_ls_restrained_S_all 1.119
_refine_ls_R_factor_all 0.0699
_refine_ls_R_factor_gt 0.0567
_refine_ls_shift/su_max 0.035
_refine_ls_shift/su_mean 0.002
_refine_ls_structure_factor_coef Fsqd
_refine_ls_weighting_details 'calc w=1/[\s^2^(Fo^2^)+(0.0705P)^2^+44.1212P] where P=(Fo^2^+2Fc^2^)/3'
_refine_ls_weighting_scheme calc
_refine_ls_wR_factor_gt 0.1467
_refine_ls_wR_factor_ref 0.1545
_reflns_number_gt 3033
_reflns_number_total 3569
_reflns_threshold_expression >2sigma(I)
_cod_data_source_file ic9021992_si_002_5.cif
_cod_data_source_block compound3lowT
_cod_depositor_comments
;
The following automatic conversions were performed:

'_symmetry_cell_setting' value 'Orthorhombic' changed to
'orthorhombic' according to the built-in table from CIF Core
dictionary named 'cif_core.dic' version 2.4.1 from 2010-06-29.

Automatic conversion script
Id: cif_fix_values 1646 2011-03-28 12:23:43Z adriana 
;
_cod_database_code 4315016

loop_
_symmetry_equiv_pos_as_xyz
'x, y, z'
'-x, -y, z+1/2'
'x, -y, z+1/2'
'-x, y, z'
'x+1/2, y+1/2, z'
'-x+1/2, -y+1/2, z+1/2'
'x+1/2, -y+1/2, z+1/2'
'-x+1/2, y+1/2, z'

loop_
_atom_site_label
_atom_site_type_symbol
_atom_site_fract_x
_atom_site_fract_y
_atom_site_fract_z
_atom_site_U_iso_or_equiv
_atom_site_adp_type
_atom_site_occupancy
_atom_site_symmetry_multiplicity
_atom_site_calc_flag
_atom_site_refinement_flags
_atom_site_disorder_assembly
_atom_site_disorder_group
Yb1 Yb 0.5000 0.13360(3) 0.2314(2) 0.02178(17) Uani 1 2 d S . .
Na1 Na 0.0000 0.3205(5) 0.2252(19) 0.051(2) Uani 1 2 d S . .
O1 O 0.4397(3) 0.2483(5) 0.225(3) 0.070(3) Uani 1 1 d D . .
O2 O 0.4568(4) 0.2091(8) 0.4708(15) 0.067(4) Uani 1 1 d D . .
O3 O 0.2696(4) 0.4511(8) 0.6482(17) 0.070(3) Uiso 1 1 d D . .
O4 O 0.0537(3) 0.5328(7) 0.3314(15) 0.051(3) Uani 1 1 d D . .
O5 O 0.0400(3) 0.3994(6) 0.4538(12) 0.0356(19) Uani 1 1 d D . .
O6 O 0.0000 0.1473(17) 0.268(7) 0.148(12) Uiso 1 2 d S . .
C1 C 0.4290(4) 0.2523(10) 0.3661(18) 0.040(4) Uani 1 1 d D . .
C2 C 0.3871(4) 0.2997(8) 0.4337(17) 0.032(3) Uani 1 1 d D . .
C3 C 0.3525(5) 0.3384(10) 0.3141(18) 0.040(3) Uani 1 1 d . . .
H3A H 0.3568 0.3325 0.1862 0.050 Uiso 1 1 calc . . .
C4 C 0.3792(7) 0.3144(16) 0.626(2) 0.086(7) Uani 1 1 d D . .
H4A H 0.4027 0.2920 0.7083 0.050 Uiso 1 1 calc . . .
C5 C 0.3122(5) 0.3848(11) 0.379(2) 0.050(4) Uani 1 1 d . . .
H5A H 0.2895 0.4092 0.2959 0.050 Uiso 1 1 calc . . .
C6 C 0.3384(6) 0.3603(13) 0.704(4) 0.091(9) Uani 1 1 d D . .
H6A H 0.3336 0.3672 0.8312 0.050 Uiso 1 1 calc . . .
C7 C 0.3061(4) 0.3944(10) 0.568(2) 0.050(4) Uani 1 1 d D . .
C8 C 0.2218(6) 0.4530(12) 0.554(2) 0.060(4) Uiso 1 1 d D . .
C9 C 0.2018(5) 0.5353(9) 0.5291(19) 0.040(3) Uani 1 1 d . . .
H9A H 0.2204 0.5853 0.5427 0.050 Uiso 1 1 calc . . .
C10 C 0.1946(5) 0.3711(10) 0.548(2) 0.047(4) Uani 1 1 d . . .
H10A H 0.2091 0.3182 0.5755 0.050 Uiso 1 1 calc . . .
C11 C 0.1524(5) 0.5349(9) 0.483(2) 0.041(3) Uani 1 1 d . . .
H11A H 0.1365 0.5872 0.4618 0.050 Uiso 1 1 calc . . .
C12 C 0.1448(5) 0.3815(9) 0.496(2) 0.046(4) Uani 1 1 d . . .
H12A H 0.1247 0.3330 0.4824 0.050 Uiso 1 1 calc . . .
C13 C 0.1245(5) 0.4597(9) 0.4650(18) 0.034(3) Uani 1 1 d D . .
C14 C 0.0685(4) 0.4676(7) 0.4093(16) 0.032(3) Uani 1 1 d D . .

loop_
_atom_site_aniso_label
_atom_site_aniso_U_11
_atom_site_aniso_U_22
_atom_site_aniso_U_33
_atom_site_aniso_U_23
_atom_site_aniso_U_13
_atom_site_aniso_U_12
Yb1 0.0168(2) 0.0301(3) 0.0185(2) -0.0037(7) 0.000 0.000
Na1 0.030(3) 0.101(6) 0.022(3) -0.035(8) 0.000 0.000
O1 0.038(5) 0.032(5) 0.140(12) -0.034(12) 0.003(15) 0.009(4)
O2 0.068(7) 0.095(9) 0.037(6) 0.000(6) 0.004(5) 0.049(7)
O4 0.019(4) 0.062(6) 0.073(7) 0.044(5) -0.006(4) 0.003(4)
O5 0.022(4) 0.045(5) 0.039(5) -0.008(4) 0.008(4) 0.002(4)
C1 0.026(6) 0.053(10) 0.041(8) 0.034(7) -0.006(6) 0.004(6)
C2 0.026(6) 0.037(7) 0.033(7) 0.003(5) -0.003(5) 0.009(5)
C3 0.036(7) 0.051(8) 0.034(6) 0.003(6) 0.000(5) 0.021(6)
C4 0.061(11) 0.16(2) 0.041(9) 0.000(11) -0.012(8) 0.070(13)
C5 0.035(7) 0.071(11) 0.045(8) 0.007(7) -0.011(6) 0.020(7)
C6 0.057(9) 0.120(15) 0.10(2) 0.022(16) 0.041(15) 0.053(10)
C7 0.020(6) 0.055(9) 0.075(11) -0.025(8) -0.002(6) 0.020(6)
C9 0.028(6) 0.053(8) 0.038(7) 0.009(6) 0.001(5) 0.001(6)
C10 0.030(6) 0.064(9) 0.046(8) -0.026(7) -0.005(6) 0.004(7)
C11 0.035(7) 0.051(8) 0.038(7) -0.015(7) 0.002(7) -0.005(7)
C12 0.028(6) 0.050(9) 0.059(9) 0.002(7) -0.001(6) 0.014(6)
C13 0.040(7) 0.037(7) 0.025(6) 0.009(5) 0.016(6) 0.010(6)
C14 0.025(6) 0.044(7) 0.027(6) 0.003(5) 0.014(5) -0.010(5)

loop_
_atom_type_symbol
_atom_type_description
_atom_type_scat_dispersion_real
_atom_type_scat_dispersion_imag
_atom_type_scat_source
C C 0.0033 0.0016 'International Tables Vol C Tables 4.2.6.8 and 6.1.1.4'
O O 0.0106 0.0060 'International Tables Vol C Tables 4.2.6.8 and 6.1.1.4'
Na Na 0.0362 0.0249 'International Tables Vol C Tables 4.2.6.8 and 6.1.1.4'
Yb Yb -0.3850 5.5486 'International Tables Vol C Tables 4.2.6.8 and 6.1.1.4'
H H 0.0000 0.0000 'International Tables Vol C Tables 4.2.6.8 and 6.1.1.4'

loop_
_geom_angle_atom_site_label_1
_geom_angle_atom_site_label_2
_geom_angle_atom_site_label_3
_geom_angle
_geom_angle_site_symmetry_1
_geom_angle_site_symmetry_3
_geom_angle_publ_flag
O4 Yb1 O4 79.4(5) 8_545 5_545 ?
O4 Yb1 O5 80.0(4) 8_545 6_554 ?
O4 Yb1 O5 114.4(4) 5_545 6_554 ?
O4 Yb1 O5 114.4(4) 8_545 7_554 ?
O4 Yb1 O5 80.0(4) 5_545 7_554 ?
O5 Yb1 O5 54.8(4) 6_554 7_554 ?
O4 Yb1 O2 115.1(4) 8_545 4_655 ?
O4 Yb1 O2 78.8(5) 5_545 4_655 ?
O5 Yb1 O2 162.4(4) 6_554 4_655 ?
O5 Yb1 O2 120.5(3) 7_554 4_655 ?
O4 Yb1 O2 78.8(5) 8_545 . ?
O4 Yb1 O2 115.1(4) 5_545 . ?
O5 Yb1 O2 120.5(3) 6_554 . ?
O5 Yb1 O2 162.4(4) 7_554 . ?
O2 Yb1 O2 58.0(6) 4_655 . ?
O4 Yb1 O1 162.4(6) 8_545 4_655 ?
O4 Yb1 O1 95.6(4) 5_545 4_655 ?
O5 Yb1 O1 117.2(5) 6_554 4_655 ?
O5 Yb1 O1 80.9(5) 7_554 4_655 ?
O2 Yb1 O1 47.3(5) 4_655 4_655 ?
O2 Yb1 O1 88.3(5) . 4_655 ?
O4 Yb1 O1 95.6(4) 8_545 . ?
O4 Yb1 O1 162.4(6) 5_545 . ?
O5 Yb1 O1 80.9(5) 6_554 . ?
O5 Yb1 O1 117.2(5) 7_554 . ?
O2 Yb1 O1 88.3(5) 4_655 . ?
O2 Yb1 O1 47.3(5) . . ?
O1 Yb1 O1 84.0(4) 4_655 . ?
O4 Yb1 C1 141.2(4) 8_545 4_655 ?
O4 Yb1 C1 85.4(4) 5_545 4_655 ?
O5 Yb1 C1 138.6(3) 6_554 4_655 ?
O5 Yb1 C1 97.5(3) 7_554 4_655 ?
O2 Yb1 C1 26.2(3) 4_655 4_655 ?
O2 Yb1 C1 75.8(4) . 4_655 ?
O1 Yb1 C1 21.4(5) 4_655 4_655 ?
O1 Yb1 C1 88.2(4) . 4_655 ?
O4 Yb1 C1 85.4(4) 8_545 . ?
O4 Yb1 C1 141.2(4) 5_545 . ?
O5 Yb1 C1 97.5(3) 6_554 . ?
O5 Yb1 C1 138.6(3) 7_554 . ?
O2 Yb1 C1 75.8(4) 4_655 . ?
O2 Yb1 C1 26.2(3) . . ?
O1 Yb1 C1 88.2(4) 4_655 . ?
O1 Yb1 C1 21.4(5) . . ?
C1 Yb1 C1 84.5(6) 4_655 . ?
O4 Yb1 Na1 79.9(3) 8_545 6 ?
O4 Yb1 Na1 79.9(3) 5_545 6 ?
O5 Yb1 Na1 152.4(2) 6_554 6 ?
O5 Yb1 Na1 152.4(2) 7_554 6 ?
O2 Yb1 Na1 36.4(3) 4_655 6 ?
O2 Yb1 Na1 36.4(3) . 6 ?
O1 Yb1 Na1 82.6(5) 4_655 6 ?
O1 Yb1 Na1 82.6(5) . 6 ?
C1 Yb1 Na1 62.2(3) 4_655 6 ?
C1 Yb1 Na1 62.2(3) . 6 ?
O4 Yb1 Na1 116.7(3) 8_545 6_554 ?
O4 Yb1 Na1 116.7(3) 5_545 6_554 ?
O5 Yb1 Na1 36.8(2) 6_554 6_554 ?
O5 Yb1 Na1 36.8(2) 7_554 6_554 ?
O2 Yb1 Na1 127.8(3) 4_655 6_554 ?
O2 Yb1 Na1 127.8(3) . 6_554 ?
O1 Yb1 Na1 80.7(5) 4_655 6_554 ?
O1 Yb1 Na1 80.7(5) . 6_554 ?
C1 Yb1 Na1 102.1(2) 4_655 6_554 ?
C1 Yb1 Na1 102.1(2) . 6_554 ?
Na1 Yb1 Na1 157.5(3) 6 6_554 ?
O2 Na1 O2 62.9(7) 6_554 7_454 ?
O2 Na1 O5 117.2(4) 6_554 . ?
O2 Na1 O5 159.9(7) 7_454 . ?
O2 Na1 O5 159.9(7) 6_554 4 ?
O2 Na1 O5 117.2(4) 7_454 4 ?
O5 Na1 O5 55.0(4) . 4 ?
O2 Na1 O6 83.4(9) 6_554 . ?
O2 Na1 O6 83.4(9) 7_454 . ?
O5 Na1 O6 116.6(10) . . ?
O5 Na1 O6 116.6(10) 4 . ?
O2 Na1 Yb1 39.7(4) 6_554 6_554 ?
O2 Na1 Yb1 39.7(4) 7_454 6_554 ?
O5 Na1 Yb1 126.2(4) . 6_554 ?
O5 Na1 Yb1 126.2(4) 4 6_554 ?
O6 Na1 Yb1 107.8(10) . 6_554 ?
O2 Na1 Yb1 148.4(4) 6_554 6 ?
O2 Na1 Yb1 148.4(4) 7_454 6 ?
O5 Na1 Yb1 36.9(3) . 6 ?
O5 Na1 Yb1 36.9(3) 4 6 ?
O6 Na1 Yb1 94.7(10) . 6 ?
Yb1 Na1 Yb1 157.5(3) 6_554 6 ?
C1 O1 Yb1 102.0(13) . . ?
C1 O2 Na1 156.6(12) . 6 ?
C1 O2 Yb1 96.8(9) . . ?
Na1 O2 Yb1 103.9(5) 6 . ?
C7 O3 C8 115.1(12) . . ?
C14 O4 Yb1 158.8(8) . 5_455 ?
C14 O5 Na1 120.8(8) . . ?
C14 O5 Yb1 129.8(7) . 6 ?
Na1 O5 Yb1 106.3(4) . 6 ?
O1 C1 O2 112.6(15) . . ?
O1 C1 C2 124.8(12) . . ?
O2 C1 C2 122.6(12) . . ?
O1 C1 Yb1 56.6(10) . . ?
O2 C1 Yb1 57.0(7) . . ?
C2 C1 Yb1 169.8(10) . . ?
C3 C2 C4 115.5(11) . . ?
C3 C2 C1 122.2(11) . . ?
C4 C2 C1 122.3(11) . . ?
C5 C3 C2 122.4(12) . . ?
C5 C3 H3A 118.8 . . ?
C2 C3 H3A 118.8 . . ?
C6 C4 C2 125.6(16) . . ?
C6 C4 H4A 117.2 . . ?
C2 C4 H4A 117.2 . . ?
C3 C5 C7 118.8(12) . . ?
C3 C5 H5A 120.6 . . ?
C7 C5 H5A 120.6 . . ?
C7 C6 C4 112.8(19) . . ?
C7 C6 H6A 123.6 . . ?
C4 C6 H6A 123.6 . . ?
C5 C7 C6 124.8(13) . . ?
C5 C7 O3 123.0(13) . . ?
C6 C7 O3 111.7(13) . . ?
C9 C8 O3 114.6(14) . . ?
C9 C8 C10 127.0(13) . . ?
O3 C8 C10 115.7(14) . . ?
C11 C9 C8 113.5(13) . . ?
C11 C9 H9A 123.3 . . ?
C8 C9 H9A 123.3 . . ?
C12 C10 C8 112.3(14) . . ?
C12 C10 H10A 123.8 . . ?
C8 C10 H10A 123.8 . . ?
C9 C11 C13 122.9(13) . . ?
C9 C11 H11A 118.5 . . ?
C13 C11 H11A 118.5 . . ?
C13 C12 C10 122.1(14) . . ?
C13 C12 H12A 118.9 . . ?
C10 C12 H12A 118.9 . . ?
C12 C13 C11 121.9(12) . . ?
C12 C13 C14 119.9(13) . . ?
C11 C13 C14 118.1(10) . . ?
O4 C14 O5 125.5(10) . . ?
O4 C14 C13 119.6(10) . . ?
O5 C14 C13 114.9(10) . . ?

loop_
_geom_bond_atom_site_label_1
_geom_bond_atom_site_label_2
_geom_bond_distance
_geom_bond_site_symmetry_2
_geom_bond_publ_flag
Yb1 O4 2.244(8) 8_545 ?
Yb1 O4 2.244(8) 5_545 ?
Yb1 O5 2.318(9) 6_554 ?
Yb1 O5 2.318(9) 7_554 ?
Yb1 O2 2.380(10) 4_655 ?
Yb1 O2 2.380(10) . ?
Yb1 O1 2.404(8) 4_655 ?
Yb1 O1 2.404(8) . ?
Yb1 C1 2.817(14) 4_655 ?
Yb1 C1 2.817(14) . ?
Yb1 Na1 3.616(15) 6 ?
Yb1 Na1 3.703(13) 6_554 ?
Na1 O2 2.209(15) 6_554 ?
Na1 O2 2.209(15) 7_454 ?
Na1 O5 2.311(12) . ?
Na1 O5 2.311(12) 4 ?
Na1 O6 2.71(3) . ?
Na1 Yb1 3.616(15) 6_554 ?
Na1 Yb1 3.703(13) 6 ?
O1 C1 1.051(17) . ?
O2 C1 1.251(12) . ?
O2 Na1 2.209(15) 6 ?
O3 C7 1.434(13) . ?
O3 C8 1.441(14) . ?
O4 C14 1.225(12) . ?
O4 Yb1 2.244(8) 5_455 ?
O5 C14 1.345(12) . ?
O5 Yb1 2.318(9) 6 ?
C1 C2 1.424(14) . ?
C2 C3 1.397(17) . ?
C2 C4 1.42(2) . ?
C3 C5 1.376(19) . ?
C3 H3A 0.9300 . ?
C4 C6 1.415(16) . ?
C4 H4A 0.9299 . ?
C5 C7 1.38(2) . ?
C5 H5A 0.9300 . ?
C6 C7 1.407(18) . ?
C6 H6A 0.9309 . ?
C8 C9 1.40(2) . ?
C8 C10 1.47(2) . ?
C9 C11 1.359(18) . ?
C9 H9A 0.9300 . ?
C10 C12 1.391(19) . ?
C10 H10A 0.9300 . ?
C11 C13 1.392(17) . ?
C11 H11A 0.9300 . ?
C12 C13 1.352(17) . ?
C12 H12A 0.9300 . ?
C13 C14 1.550(14) . ?
